data_2019005
loop_
_publ_author_name
'Bojarska, Joanna'
'Maniukiewicz, Waldemar'
'Siero\'n, Les\/law'
'Remko, Milan'

_publ_section_title
;
 An orthorhombic polymorph of a cyclization product of perindopril
;
_journal_coeditor_code TP3019
_journal_issue 6
_journal_name_full 'Acta Crystallographica Section C'
_journal_page_first 630
_journal_page_last 633
_journal_paper_doi 10.1107/S0108270113011025
_journal_volume 69
_journal_year 2013
_chemical_formula_iupac 'C19 H30 N2 O4'
_chemical_formula_moiety 'C19 H30 N2 O4'
_chemical_formula_sum 'C19 H30 N2 O4'
_chemical_formula_weight 350.45
_chemical_name_systematic
'Ethyl (2<i>S</i>)-2-[(3<i>S</i>,5a<i>S</i>,9a<i>S</i>,10a<i>S</i>)-3-methyl-1,4-dioxo-5a,6,7,8,9,9a,10,10a-octahydro-3<i>H</i>-pyrazino[1,2-<i>a</i>]indol-2-yl]pentanoate'
_space_group_IT_number 92
_symmetry_cell_setting tetragonal
_symmetry_space_group_name_Hall 'P 4abw 2nw'
_symmetry_space_group_name_H-M 'P 41 21 2'
_atom_sites_solution_hydrogens geom
_atom_sites_solution_primary direct
_atom_sites_solution_secondary difmap
_cell_angle_alpha 90
_cell_angle_beta 90
_cell_angle_gamma 90
_cell_formula_units_Z 8
_cell_length_a 9.2606(8)
_cell_length_b 9.2606(8)
_cell_length_c 44.847(4)
_cell_measurement_reflns_used 9913
_cell_measurement_temperature 100
_cell_measurement_theta_max 71.68
_cell_measurement_theta_min 3.94
_cell_volume 3846.0(6)
_computing_cell_refinement 'SAINT-Plus (Bruker, 2008)'
_computing_data_collection 'APEX2 (Bruker, 2005)'
_computing_data_reduction 'SAINT-Plus (Bruker, 2008)'
_computing_molecular_graphics 'PLATON (Spek, 2009) and Mercury (Macrae <i>et al.</i>, 2008)'
_computing_publication_material 'PLATON (Spek, 2009)'
_computing_structure_refinement 'SHELXL97 (Sheldrick, 2008)'
_computing_structure_solution 'SHELXS97 (Sheldrick, 2008)'
_diffrn_ambient_temperature 100
_diffrn_measured_fraction_theta_full 1.000
_diffrn_measured_fraction_theta_max 1.000
_diffrn_measurement_device_type 'Bruker APEXII CCD'
_diffrn_measurement_method '\w scan'
_diffrn_radiation_monochromator graphite
_diffrn_radiation_source '30W microsource with MonoCap capillary'
_diffrn_radiation_type CuK\a
_diffrn_radiation_wavelength 1.54178
_diffrn_reflns_av_R_equivalents 0.0217
_diffrn_reflns_av_sigmaI/netI 0.0094
_diffrn_reflns_limit_h_max 10
_diffrn_reflns_limit_h_min -10
_diffrn_reflns_limit_k_max 8
_diffrn_reflns_limit_k_min -10
_diffrn_reflns_limit_l_max 53
_diffrn_reflns_limit_l_min -53
_diffrn_reflns_number 39411
_diffrn_reflns_reduction_process
;
;
_diffrn_reflns_theta_full 66.00
_diffrn_reflns_theta_max 66.00
_diffrn_reflns_theta_min 3.94
_exptl_absorpt_coefficient_mu 0.684
_exptl_absorpt_correction_T_max 0.872
_exptl_absorpt_correction_T_min 0.772
_exptl_absorpt_correction_type multi-scan
_exptl_absorpt_process_details '(SADABS; Sheldrick, 2003)'
_exptl_crystal_colour colourless
_exptl_crystal_density_diffrn 1.210
_exptl_crystal_density_method 'Not Measured'
_exptl_crystal_description plate
_exptl_crystal_F_000 1520
_exptl_crystal_size_max 0.45
_exptl_crystal_size_mid 0.40
_exptl_crystal_size_min 0.20
_refine_diff_density_max 0.439
_refine_diff_density_min -0.261
_refine_ls_abs_structure_details 'Flack (1983), 1291 Friedel pairs'
_refine_ls_abs_structure_Flack 0.1(2)
_refine_ls_extinction_coef 0.00079(13)
_refine_ls_extinction_expression FC^*^=KFC[1+0.001XFC^2^\L^3^/SIN(2\Q)]^-1/4^
_refine_ls_extinction_method shelxl
_refine_ls_goodness_of_fit_ref 1.050
_refine_ls_hydrogen_treatment constr
_refine_ls_matrix_type full
_refine_ls_number_parameters 250
_refine_ls_number_reflns 3359
_refine_ls_number_restraints 13
_refine_ls_restrained_S_all 1.050
_refine_ls_R_factor_all 0.0392
_refine_ls_R_factor_gt 0.0391
_refine_ls_shift/su_max 0.000
_refine_ls_shift/su_mean 0.000
_refine_ls_structure_factor_coef Fsqd
_refine_ls_weighting_details 'calc w=1/[\s^2^(Fo^2^)+(0.0550P)^2^+1.8942P] where P=(Fo^2^+2Fc^2^)/3'
_refine_ls_weighting_scheme calc
_refine_ls_wR_factor_gt 0.1066
_refine_ls_wR_factor_ref 0.1067
_reflns_number_gt 3355
_reflns_number_total 3359
_reflns_threshold_expression I>2\s(I)
_cod_data_source_file tp3019.cif
_cod_data_source_block It
_cod_original_cell_volume 3846.0(7)
_cod_database_code 2019005
_cod_database_fobs_code 2019005

loop_
_symmetry_equiv_pos_site_id
_symmetry_equiv_pos_as_xyz
1 x,y,z
2 1/2-y,1/2+x,1/4+z
3 -x,-y,1/2+z
4 1/2+y,1/2-x,3/4+z
5 1/2+x,1/2-y,3/4-z
6 y,x,-z
7 1/2-x,1/2+y,1/4-z
8 -y,-x,1/2-z

loop_
_atom_site_aniso_label
_atom_site_aniso_U_11
_atom_site_aniso_U_22
_atom_site_aniso_U_33
_atom_site_aniso_U_12
_atom_site_aniso_U_13
_atom_site_aniso_U_23
O1 0.0326(8) 0.0483(9) 0.0431(8) -0.0083(7) -0.0003(7) -0.0183(7)
O2 0.0393(9) 0.0342(8) 0.0588(9) 0.0097(7) 0.0025(7) -0.0052(7)
O3 0.0557(10) 0.0446(9) 0.0398(8) 0.0176(8) -0.0090(7) 0.0027(7)
O4 0.0281(7) 0.0279(7) 0.0321(7) -0.0006(5) -0.0012(5) -0.0048(6)
N1 0.0233(8) 0.0273(8) 0.0268(7) 0.0000(7) -0.0014(6) -0.0032(6)
N2 0.0199(8) 0.0273(8) 0.0327(8) 0.0016(7) -0.0005(6) -0.0011(6)
C1 0.0207(9) 0.0271(9) 0.0257(8) -0.0003(7) -0.0026(7) -0.0015(7)
C2 0.0248(9) 0.0306(10) 0.0288(9) -0.0030(8) 0.0007(7) -0.0029(8)
C3 0.0256(9) 0.0265(10) 0.0291(9) 0.0045(7) -0.0019(8) -0.0001(7)
C4 0.0260(9) 0.0316(11) 0.0346(9) -0.0010(8) 0.0035(8) -0.0046(8)
C5 0.0382(11) 0.0332(11) 0.0357(10) 0.0037(9) 0.0100(8) 0.0020(8)
C6 0.0306(11) 0.0527(13) 0.0273(9) 0.0076(9) 0.0035(8) 0.0035(9)
C7 0.0259(10) 0.0454(12) 0.0290(9) 0.0046(9) -0.0002(8) -0.0022(9)
C8 0.0234(9) 0.0275(10) 0.0303(9) 0.0023(7) 0.0017(7) -0.0048(8)
C9 0.0245(10) 0.0292(10) 0.0319(9) 0.0023(8) -0.0048(7) -0.0018(8)
C10 0.0225(9) 0.0239(9) 0.0334(9) -0.0002(7) -0.0037(7) -0.0010(8)
C11 0.0229(10) 0.0304(10) 0.0451(11) 0.0051(8) 0.0017(8) -0.0006(9)
C12 0.0359(11) 0.0354(11) 0.0479(12) 0.0083(9) 0.0107(9) -0.0007(9)
C13 0.0683(17) 0.0351(12) 0.0506(13) 0.0031(11) 0.0205(12) -0.0006(10)
C14 0.117(3) 0.0350(13) 0.0428(13) 0.0058(14) 0.0272(15) 0.0022(10)
C15 0.0252(9) 0.0281(10) 0.0215(8) 0.0016(8) -0.0046(7) 0.0009(7)
C16 0.0265(10) 0.0339(11) 0.0422(11) -0.0047(8) -0.0007(8) -0.0043(9)
C17 0.0228(10) 0.0332(11) 0.0439(11) 0.0059(8) -0.0067(8) -0.0041(9)
C18A 0.056(5) 0.061(4) 0.046(3) 0.029(3) -0.014(3) 0.023(3)
C19A 0.069(4) 0.032(3) 0.063(4) 0.003(2) -0.004(3) 0.015(2)
C19B 0.078(5) 0.055(4) 0.067(5) 0.021(3) 0.010(3) 0.018(3)
C18B 0.047(5) 0.072(6) 0.070(6) 0.031(4) 0.006(4) 0.026(4)

loop_
_atom_site_type_symbol
_atom_site_label
_atom_site_fract_x
_atom_site_fract_y
_atom_site_fract_z
_atom_site_U_iso_or_equiv
_atom_site_thermal_displace_type
_atom_site_calc_flag
_atom_site_refinement_flags
_atom_site_occupancy
_atom_site_disorder_assembly
_atom_site_disorder_group
O O1 0.62988(16) 0.03979(17) 0.04593(3) 0.0413(5) Uani d . 1.000 . .
O O2 0.39233(17) 0.63530(17) 0.11258(4) 0.0441(5) Uani d . 1.000 . .
O O3 0.45637(19) 0.52133(17) 0.07042(3) 0.0467(5) Uani d D 1.000 . .
O O4 0.71201(15) 0.50032(14) 0.10981(3) 0.0294(4) Uani d . 1.000 . .
N N1 0.79170(17) 0.18912(17) 0.06767(3) 0.0258(4) Uani d . 1.000 . .
N N2 0.57318(17) 0.30308(17) 0.10164(3) 0.0266(5) Uani d . 1.000 . .
C C1 0.82940(19) 0.2842(2) 0.09277(4) 0.0245(5) Uani d . 1.000 A 4
C C2 0.9579(2) 0.3705(2) 0.08089(4) 0.0281(5) Uani d . 1.000 A 4
C C3 1.0289(2) 0.2638(2) 0.05915(4) 0.0271(5) Uani d . 1.000 A 4
C C4 1.1428(2) 0.3266(2) 0.03803(4) 0.0307(6) Uani d . 1.000 A 4
C C5 1.0800(2) 0.4071(2) 0.01127(4) 0.0357(6) Uani d . 1.000 A 4
C C6 0.9664(2) 0.3172(3) -0.00445(4) 0.0369(6) Uani d . 1.000 A 4
C C7 0.8426(2) 0.2823(2) 0.01698(4) 0.0334(6) Uani d . 1.000 A 4
C C8 0.8986(2) 0.1945(2) 0.04342(4) 0.0271(5) Uani d . 1.000 A 4
C C9 0.6646(2) 0.1196(2) 0.06639(4) 0.0285(6) Uani d . 1.000 A 4
C C10 0.5676(2) 0.1465(2) 0.09365(4) 0.0266(5) Uani d . 1.000 A 4
C C11 0.4486(2) 0.3808(2) 0.11428(5) 0.0328(6) Uani d . 1.000 A 4
C C12 0.4602(3) 0.3994(2) 0.14839(5) 0.0397(7) Uani d . 1.000 A 4
C C13 0.4814(3) 0.2604(3) 0.16523(4) 0.0513(8) Uani d D 1.000 A 4
C C14 0.5036(4) 0.2894(3) 0.19837(4) 0.0649(12) Uani d D 1.000 A 4
C C15 0.7002(2) 0.3735(2) 0.10207(4) 0.0249(5) Uani d . 1.000 A 4
C C16 0.4165(2) 0.0917(2) 0.08769(5) 0.0342(6) Uani d . 1.000 A 4
C C17 0.4315(2) 0.5276(2) 0.09973(5) 0.0333(6) Uani d . 1.000 A 4
C C18A 0.4387(6) 0.6446(6) 0.05262(18) 0.054(2) Uani d DUP 0.521(9) A 1
C C19A 0.5933(6) 0.6999(5) 0.05042(14) 0.055(2) Uani d DUP 0.521(9) A 1
C C19B 0.5623(8) 0.6557(7) 0.02783(16) 0.067(3) Uani d DUP 0.479(9) A 2
C C18B 0.4772(12) 0.6563(4) 0.05692(18) 0.063(3) Uani d DUP 0.479(9) A 2
H H2B 0.92630 0.45730 0.07070 0.0340 Uiso c R 1.000 A 4
H H3 1.07580 0.18850 0.07110 0.0320 Uiso c R 1.000 A 4
H H4A 1.20390 0.39230 0.04920 0.0370 Uiso c R 1.000 A 4
H H4B 1.20330 0.24850 0.03080 0.0370 Uiso c R 1.000 A 4
H H5A 1.03720 0.49700 0.01790 0.0430 Uiso c R 1.000 A 4
H H5B 1.15690 0.43010 -0.00260 0.0430 Uiso c R 1.000 A 4
H H2A 1.02350 0.39690 0.09680 0.0340 Uiso c R 1.000 A 4
H H6B 0.92930 0.36990 -0.02150 0.0440 Uiso c R 1.000 A 4
H H7A 0.79960 0.37130 0.02410 0.0400 Uiso c R 1.000 A 4
H H7B 0.76880 0.22780 0.00660 0.0400 Uiso c R 1.000 A 4
H H8 0.92290 0.09640 0.03700 0.0330 Uiso c R 1.000 A 4
H H10 0.60720 0.09150 0.11040 0.0320 Uiso c R 1.000 A 4
H H11 0.36150 0.32440 0.11000 0.0390 Uiso c R 1.000 A 4
H H6A 1.00940 0.22820 -0.01160 0.0440 Uiso c R 1.000 A 4
H H12B 0.37290 0.44570 0.15560 0.0480 Uiso c R 1.000 A 4
H H13A 0.56480 0.20990 0.15730 0.0620 Uiso c R 1.000 A 4
H H13B 0.39750 0.19910 0.16250 0.0620 Uiso c R 1.000 A 4
H H14D 0.58890 0.34680 0.20110 0.0970 Uiso c R 1.000 A 4
H H14E 0.51440 0.19930 0.20870 0.0970 Uiso c R 1.000 A 4
H H14F 0.42150 0.34030 0.20610 0.0970 Uiso c R 1.000 A 4
H H16A 0.36010 0.09840 0.10560 0.0510 Uiso c R 1.000 A 4
H H16B 0.42080 -0.00720 0.08130 0.0510 Uiso c R 1.000 A 4
H H16C 0.37250 0.14910 0.07240 0.0510 Uiso c R 1.000 A 4
H H18A 0.37600 0.71480 0.06210 0.0660 Uiso c RP 0.521(9) A 1
H H18B 0.40020 0.62020 0.03320 0.0660 Uiso c RP 0.521(9) A 1
H H19A 0.62900 0.72120 0.07000 0.0810 Uiso c RP 0.521(9) A 1
H H19B 0.59530 0.78590 0.03850 0.0810 Uiso c RP 0.521(9) A 1
H H19C 0.65300 0.62740 0.04140 0.0810 Uiso c RP 0.521(9) A 1
H H12A 0.54050 0.46320 0.15270 0.0480 Uiso c R 1.000 A 4
H H1 0.86110 0.22510 0.10970 0.0290 Uiso c R 1.000 A 4
H H18C 0.52670 0.71860 0.07100 0.0750 Uiso c RP 0.479(9) A 2
H H18D 0.38320 0.69870 0.05310 0.0750 Uiso c RP 0.479(9) A 2
H H19D 0.65610 0.61460 0.03120 0.1000 Uiso c RP 0.479(9) A 2
H H19E 0.57280 0.75290 0.02070 0.1000 Uiso c RP 0.479(9) A 2
H H19F 0.51180 0.59920 0.01320 0.1000 Uiso c RP 0.479(9) A 2

loop_
_atom_type_symbol
_atom_type_description
_atom_type_scat_dispersion_real
_atom_type_scat_dispersion_imag
_atom_type_scat_source
C C 0.0181 0.0091 ' International Tables Vol C Tables 4.2.6.8 and 6.1.1.4'
H H 0.0000 0.0000 ' International Tables Vol C Tables 4.2.6.8 and 6.1.1.4'
N N 0.0311 0.0180 ' International Tables Vol C Tables 4.2.6.8 and 6.1.1.4'
O O 0.0492 0.0322 ' International Tables Vol C Tables 4.2.6.8 and 6.1.1.4'

loop_
_geom_angle_atom_site_label_1
_geom_angle_atom_site_label_2
_geom_angle_atom_site_label_3
_geom_angle
_geom_angle_publ_flag
C17 O3 C18A 120.3(3) no
C17 O3 C18B 114.2(3) no
C1 N1 C8 112.68(14) no
C1 N1 C9 121.85(15) no
C8 N1 C9 125.05(15) no
C10 N2 C11 122.63(15) no
C10 N2 C15 120.27(15) no
C11 N2 C15 116.26(15) no
N1 C1 C2 103.35(14) no
N1 C1 C15 110.51(14) no
C2 C1 C15 115.20(15) no
C1 C2 C3 102.60(15) no
C2 C3 C4 116.29(15) no
C2 C3 C8 102.93(15) no
C4 C3 C8 114.51(15) no
C3 C4 C5 114.12(15) no
C4 C5 C6 111.20(16) no
C5 C6 C7 110.11(15) no
C6 C7 C8 110.20(15) no
N1 C8 C3 101.71(14) no
N1 C8 C7 111.29(15) no
C3 C8 C7 113.58(15) no
O1 C9 N1 123.58(17) no
O1 C9 C10 122.80(17) no
N1 C9 C10 113.61(15) no
N2 C10 C9 109.13(14) no
N2 C10 C16 113.58(15) no
C9 C10 C16 110.23(15) no
N2 C11 C12 112.42(17) no
N2 C11 C17 110.75(16) no
C12 C11 C17 109.50(16) no
C11 C12 C13 114.27(16) no
C12 C13 C14 110.9(2) no
O4 C15 N2 123.02(17) no
O4 C15 C1 121.98(17) no
N2 C15 C1 115.00(16) no
O2 C17 O3 123.87(19) no
O2 C17 C11 124.5(2) no
O3 C17 C11 111.50(17) no
O3 C18A C19A 101.6(4) no
O3 C18B C19B 115.9(5) no
N1 C1 H1 109.00 no
C2 C1 H1 109.00 no
C15 C1 H1 109.00 no
C1 C2 H2A 111.00 no
C1 C2 H2B 111.00 no
C3 C2 H2A 111.00 no
C3 C2 H2B 111.00 no
H2A C2 H2B 109.00 no
C2 C3 H3 107.00 no
C4 C3 H3 108.00 no
C8 C3 H3 108.00 no
C3 C4 H4A 109.00 no
C3 C4 H4B 109.00 no
C5 C4 H4A 109.00 no
C5 C4 H4B 109.00 no
H4A C4 H4B 108.00 no
C4 C5 H5A 110.00 no
C4 C5 H5B 109.00 no
C6 C5 H5A 109.00 no
C6 C5 H5B 109.00 no
H5A C5 H5B 108.00 no
C5 C6 H6A 110.00 no
C5 C6 H6B 110.00 no
C7 C6 H6A 110.00 no
C7 C6 H6B 110.00 no
H6A C6 H6B 108.00 no
C6 C7 H7A 110.00 no
C6 C7 H7B 110.00 no
C8 C7 H7A 110.00 no
C8 C7 H7B 110.00 no
H7A C7 H7B 108.00 no
N1 C8 H8 110.00 no
C3 C8 H8 110.00 no
C7 C8 H8 110.00 no
N2 C10 H10 108.00 no
C9 C10 H10 108.00 no
C16 C10 H10 108.00 no
N2 C11 H11 108.00 no
C12 C11 H11 108.00 no
C17 C11 H11 108.00 no
C11 C12 H12A 109.00 no
C11 C12 H12B 109.00 no
C13 C12 H12A 109.00 no
C13 C12 H12B 109.00 no
H12A C12 H12B 108.00 no
C12 C13 H13A 109.00 no
C12 C13 H13B 109.00 no
C14 C13 H13A 110.00 no
C14 C13 H13B 110.00 no
H13A C13 H13B 108.00 no
C13 C14 H14D 109.00 no
C13 C14 H14E 109.00 no
C13 C14 H14F 109.00 no
H14D C14 H14E 110.00 no
H14D C14 H14F 110.00 no
H14E C14 H14F 110.00 no
C10 C16 H16A 110.00 no
C10 C16 H16B 110.00 no
C10 C16 H16C 109.00 no
H16A C16 H16B 109.00 no
H16A C16 H16C 109.00 no
H16B C16 H16C 109.00 no
O3 C18A H18A 111.00 no
O3 C18A H18B 111.00 no
C19A C18A H18A 111.00 no
C19A C18A H18B 111.00 no
H18A C18A H18B 109.00 no
O3 C18B H18D 108.00 no
C19B C18B H18C 108.00 no
C19B C18B H18D 108.00 no
H18C C18B H18D 107.00 no
O3 C18B H18C 108.00 no
H19A C19A H19C 109.00 no
H19B C19A H19C 110.00 no
C18A C19A H19A 110.00 no
C18A C19A H19B 109.00 no
C18A C19A H19C 109.00 no
H19A C19A H19B 109.00 no
C18B C19B H19D 110.00 no
C18B C19B H19E 110.00 no
C18B C19B H19F 110.00 no
H19D C19B H19E 109.00 no
H19D C19B H19F 109.00 no
H19E C19B H19F 109.00 no

loop_
_geom_bond_atom_site_label_1
_geom_bond_atom_site_label_2
_geom_bond_distance
_geom_bond_publ_flag
O1 C9 1.221(2) no
O2 C17 1.208(3) no
O3 C17 1.336(3) no
O3 C18A 1.403(7) no
O3 C18B 1.402(5) no
O4 C15 1.230(2) no
N1 C1 1.471(2) no
N1 C8 1.472(2) no
N1 C9 1.343(2) no
N2 C10 1.495(2) no
N2 C11 1.473(2) no
N2 C15 1.345(2) no
C1 C2 1.529(3) no
C1 C15 1.513(3) no
C2 C3 1.536(3) no
C3 C4 1.532(3) no
C3 C8 1.538(3) no
C4 C5 1.528(3) no
C5 C6 1.516(3) no
C6 C7 1.531(3) no
C7 C8 1.528(3) no
C9 C10 1.537(3) no
C10 C16 1.512(3) no
C11 C12 1.543(3) no
C11 C17 1.516(3) no
C12 C13 1.505(3) no
C13 C14 1.524(3) no
C18A C19A 1.524(8) no
C18B C19B 1.524(12) no
C1 H1 0.9800 no
C2 H2A 0.9700 no
C2 H2B 0.9700 no
C3 H3 0.9800 no
C4 H4A 0.9700 no
C4 H4B 0.9700 no
C5 H5A 0.9700 no
C5 H5B 0.9700 no
C6 H6A 0.9700 no
C6 H6B 0.9700 no
C7 H7A 0.9700 no
C7 H7B 0.9700 no
C8 H8 0.9800 no
C10 H10 0.9800 no
C11 H11 0.9800 no
C12 H12A 0.9700 no
C12 H12B 0.9700 no
C13 H13A 0.9700 no
C13 H13B 0.9700 no
C14 H14D 0.9600 no
C14 H14E 0.9600 no
C14 H14F 0.9600 no
C16 H16A 0.9600 no
C16 H16B 0.9600 no
C16 H16C 0.9600 no
C18A H18A 0.9700 no
C18A H18B 0.9700 no
C18B H18C 0.9700 no
C18B H18D 0.9700 no
C19A H19C 0.9600 no
C19A H19A 0.9600 no
C19A H19B 0.9600 no
C19B H19D 0.9600 no
C19B H19E 0.9600 no
C19B H19F 0.9600 no

loop_
_geom_hbond_atom_site_label_D
_geom_hbond_atom_site_label_H
_geom_hbond_atom_site_label_A
_geom_hbond_site_symmetry_A
_geom_hbond_distance_DH
_geom_hbond_distance_HA
_geom_hbond_distance_DA
_geom_hbond_angle_DHA
_geom_hbond_publ_flag
C1 H1 O4 7_645 0.98 2.58 3.403(2) 141 yes
C10 H10 O4 7_645 0.98 2.30 3.218(2) 155 yes
C19A H19B O1 1_565 0.96 2.40 3.172(5) 138 yes

loop_
_geom_torsion_atom_site_label_1
_geom_torsion_atom_site_label_2
_geom_torsion_atom_site_label_3
_geom_torsion_atom_site_label_4
_geom_torsion
_geom_torsion_publ_flag
C17 O3 C18A C19A 97.5(4) no
C18A O3 C17 O2 0.6(4) no
C18A O3 C17 C11 176.7(3) no
C8 N1 C1 C2 8.57(19) no
C9 N1 C8 C7 68.1(2) no
C1 N1 C9 O1 -179.90(17) no
C8 N1 C9 O1 8.1(3) no
C1 N1 C9 C10 -1.5(2) no
C9 N1 C1 C2 -164.36(16) no
C8 N1 C1 C15 132.35(16) no
C9 N1 C1 C15 -40.6(2) no
C9 N1 C8 C3 -170.58(17) no
C1 N1 C8 C7 -104.53(17) no
C1 N1 C8 C3 16.75(19) no
C8 N1 C9 C10 -173.52(16) no
C11 N2 C10 C16 23.4(2) no
C10 N2 C11 C12 100.56(19) no
C15 N2 C10 C16 -167.49(16) no
C11 N2 C10 C9 146.83(16) no
C15 N2 C10 C9 -44.1(2) no
C11 N2 C15 O4 -6.8(3) no
C10 N2 C15 C1 2.5(2) no
C11 N2 C15 C1 172.25(15) no
C10 N2 C15 O4 -176.51(16) no
C15 N2 C11 C17 53.9(2) no
C15 N2 C11 C12 -68.9(2) no
C10 N2 C11 C17 -136.59(16) no
N1 C1 C15 O4 -141.67(17) no
N1 C1 C2 C3 -30.35(17) no
C15 C1 C2 C3 -150.98(15) no
N1 C1 C15 N2 39.3(2) no
C2 C1 C15 N2 155.96(15) no
C2 C1 C15 O4 -25.0(2) no
C1 C2 C3 C4 167.06(15) no
C1 C2 C3 C8 41.03(17) no
C4 C3 C8 N1 -162.27(15) no
C2 C3 C8 N1 -35.11(17) no
C4 C3 C8 C7 -42.6(2) no
C8 C3 C4 C5 41.2(2) no
C2 C3 C8 C7 84.57(17) no
C2 C3 C4 C5 -78.8(2) no
C3 C4 C5 C6 -50.0(2) no
C4 C5 C6 C7 60.2(2) no
C5 C6 C7 C8 -61.3(2) no
C6 C7 C8 C3 52.3(2) no
C6 C7 C8 N1 166.37(16) no
O1 C9 C10 N2 -138.95(18) no
N1 C9 C10 N2 42.6(2) no
N1 C9 C10 C16 168.01(16) no
O1 C9 C10 C16 -13.6(3) no
N2 C11 C12 C13 -55.0(3) no
C17 C11 C12 C13 -178.5(2) no
N2 C11 C17 O2 -143.77(19) no
N2 C11 C17 O3 40.2(2) no
C12 C11 C17 O2 -19.2(3) no
C12 C11 C17 O3 164.71(18) no
C11 C12 C13 C14 175.5(2) no
